data_7014818
loop_
_publ_author_name
'Wu, Xingcui'
'Lv, Wei'
'Wang, Quanbo'
'Wang, Hailong'
'Zhang, Xiaomei'
'Jiang, Jianzhuang'

_publ_section_title
;
 Sandwich-type mixed (phthalocyaninato)(porphyrinato) rare earth
 double-decker complexes with decreased molecular symmetry of Cs:
 single crystal structure and self-assembled nano-structure.
;
_journal_issue 1
_journal_name_full 'Dalton transactions (Cambridge, England : 2003)'
_journal_page_first 107
_journal_page_last 113
_journal_paper_doi 10.1039/c0dt01200a
_journal_volume 40
_journal_year 2011
_chemical_formula_moiety 'C92 H78 Eu N14'
_chemical_formula_sum 'C92 H78 Eu N14'
_chemical_formula_weight 1531.64
_chemical_name_systematic
;
?
;
_space_group_IT_number 43
_symmetry_cell_setting orthorhombic
_symmetry_space_group_name_Hall 'F 2 -2d'
_symmetry_space_group_name_H-M 'F d d 2'
_atom_sites_solution_hydrogens geom
_atom_sites_solution_primary direct
_atom_sites_solution_secondary difmap
_audit_creation_method SHELXL-97
_cell_angle_alpha 90.00
_cell_angle_beta 90.00
_cell_angle_gamma 90.00
_cell_formula_units_Z 16
_cell_length_a 33.355(3)
_cell_length_b 72.867(7)
_cell_length_c 12.9923(15)
_cell_measurement_reflns_used 2341
_cell_measurement_temperature 298(2)
_cell_measurement_theta_max 26.95
_cell_measurement_theta_min 2.981
_cell_volume 31578(6)
_computing_cell_refinement 'Bruker SMART'
_computing_data_collection 'Bruker SMART'
_computing_data_reduction 'Bruker SAINT'
_computing_molecular_graphics 'Bruker SHELXTL'
_computing_publication_material 'Bruker SHELXTL'
_computing_structure_refinement 'SHELXL-97 (Sheldrick, 1997)'
_computing_structure_solution 'SHELXS-97 (Sheldrick, 1990)'
_diffrn_ambient_temperature 298(2)
_diffrn_detector_area_resol_mean 0
_diffrn_measured_fraction_theta_full 1.000
_diffrn_measured_fraction_theta_max 1.000
_diffrn_measurement_device_type 'CCD area detector'
_diffrn_measurement_method 'phi and omega scans'
_diffrn_radiation_monochromator graphite
_diffrn_radiation_source 'fine-focus sealed tube'
_diffrn_radiation_type MoK\a
_diffrn_radiation_wavelength 0.71073
_diffrn_reflns_av_R_equivalents 0.0707
_diffrn_reflns_av_sigmaI/netI 0.0951
_diffrn_reflns_limit_h_max 41
_diffrn_reflns_limit_h_min -35
_diffrn_reflns_limit_k_max 89
_diffrn_reflns_limit_k_min -88
_diffrn_reflns_limit_l_max 16
_diffrn_reflns_limit_l_min -15
_diffrn_reflns_number 42388
_diffrn_reflns_theta_full 26.00
_diffrn_reflns_theta_max 26.00
_diffrn_reflns_theta_min 1.12
_diffrn_standards_interval_count 0
_diffrn_standards_interval_time 0
_diffrn_standards_number 0
_exptl_absorpt_coefficient_mu 0.850
_exptl_absorpt_correction_T_max 0.9274
_exptl_absorpt_correction_T_min 0.8975
_exptl_absorpt_correction_type multi-scan
_exptl_absorpt_process_details sadabs
_exptl_crystal_colour dark-green
_exptl_crystal_density_diffrn 1.289
_exptl_crystal_density_method 'not measured'
_exptl_crystal_description block
_exptl_crystal_F_000 12656
_exptl_crystal_size_max 0.13
_exptl_crystal_size_mid 0.11
_exptl_crystal_size_min 0.09
_refine_diff_density_max 1.860
_refine_diff_density_min -1.867
_refine_diff_density_rms 0.178
_refine_ls_abs_structure_details 'Flack H D (1983), Acta Cryst. A39, 876-881'
_refine_ls_abs_structure_Flack 0.02(2)
_refine_ls_extinction_method none
_refine_ls_goodness_of_fit_ref 1.035
_refine_ls_hydrogen_treatment constr
_refine_ls_matrix_type full
_refine_ls_number_parameters 1114
_refine_ls_number_reflns 15128
_refine_ls_number_restraints 1
_refine_ls_restrained_S_all 1.035
_refine_ls_R_factor_all 0.1209
_refine_ls_R_factor_gt 0.0817
_refine_ls_shift/su_max 0.000
_refine_ls_shift/su_mean 0.000
_refine_ls_structure_factor_coef Fsqd
_refine_ls_weighting_details 'calc w=1/[\s^2^(Fo^2^)+(0.1266P)^2^+286.4656P] where P=(Fo^2^+2Fc^2^)/3'
_refine_ls_weighting_scheme calc
_refine_ls_wR_factor_gt 0.2033
_refine_ls_wR_factor_ref 0.2369
_reflns_number_gt 10366
_reflns_number_total 15128
_reflns_threshold_expression >2sigma(I)
_cod_data_source_file C0DT01200A.TXT
_cod_data_source_block 1
_cod_depositor_comments
;
The following automatic conversions were performed:
'_symmetry_cell_setting' value 'Orthorhombic' changed to 'orthorhombic'
according to '/home/saulius/struct/CIF-dictionaries/cif_core.dic'
dictionary named 'cif_core.dic' version 2.4.1 from 2010-06-29.

Automatic conversion script
Id: cif_fix_enum 1555 2011-01-17 13:19:09Z saulius 
;
_cod_database_code 7014818

loop_
_symmetry_equiv_pos_as_xyz
'x, y, z'
'-x, -y, z'
'x+1/4, -y+1/4, z+1/4'
'-x+1/4, y+1/4, z+1/4'
'x, y+1/2, z+1/2'
'-x, -y+1/2, z+1/2'
'x+1/4, -y+3/4, z+3/4'
'-x+1/4, y+3/4, z+3/4'
'x+1/2, y, z+1/2'
'-x+1/2, -y, z+1/2'
'x+3/4, -y+1/4, z+3/4'
'-x+3/4, y+1/4, z+3/4'
'x+1/2, y+1/2, z'
'-x+1/2, -y+1/2, z'
'x+3/4, -y+3/4, z+1/4'
'-x+3/4, y+3/4, z+1/4'

loop_
_atom_site_label
_atom_site_type_symbol
_atom_site_fract_x
_atom_site_fract_y
_atom_site_fract_z
_atom_site_U_iso_or_equiv
_atom_site_adp_type
_atom_site_occupancy
_atom_site_symmetry_multiplicity
_atom_site_calc_flag
_atom_site_refinement_flags
_atom_site_disorder_assembly
_atom_site_disorder_group
Eu1 Eu 0.168064(16) 0.080082(7) 0.14622(6) 0.04620(16) Uani 1 1 d . . .
N1 N 0.1974(3) 0.09790(13) 0.0040(7) 0.054(2) Uani 1 1 d . . .
N2 N 0.1632(3) 0.11214(13) 0.1946(7) 0.055(2) Uani 1 1 d . . .
N3 N 0.2019(3) 0.08282(14) 0.3106(8) 0.056(3) Uani 1 1 d . . .
N4 N 0.2361(3) 0.06850(14) 0.1217(7) 0.059(3) Uani 1 1 d . . .
N5 N 0.1538(3) 0.05904(14) 0.0006(8) 0.057(2) Uani 1 1 d . . .
N6 N 0.1198(3) 0.08002(13) -0.1142(9) 0.061(3) Uani 1 1 d . . .
N7 N 0.1050(3) 0.08828(15) 0.0593(8) 0.058(2) Uani 1 1 d . . .
N8 N 0.0661(4) 0.10148(16) 0.1986(9) 0.063(3) Uani 1 1 d . . .
N9 N 0.1092(3) 0.07761(14) 0.2635(8) 0.059(3) Uani 1 1 d . . .
N10 N 0.1290(3) 0.05283(14) 0.3746(8) 0.061(3) Uani 1 1 d . . .
N11 N 0.1579(3) 0.04780(14) 0.2036(8) 0.059(2) Uani 1 1 d . . .
N12 N 0.1825(4) 0.03044(16) 0.0577(9) 0.066(3) Uani 1 1 d . . .
N13 N 0.3580(6) 0.0594(2) -0.3855(13) 0.116(5) Uani 1 1 d . . .
H13A H 0.3474 0.0643 -0.4494 0.139 Uiso 1 1 d R B .
N14 N 0.3570(5) 0.0079(2) 0.4954(12) 0.105(5) Uani 1 1 d . . .
H14A H 0.3508 -0.0043 0.4692 0.126 Uiso 1 1 d R A .
C1 C 0.2217(4) 0.09097(17) -0.0728(9) 0.057(3) Uani 1 1 d . . .
C2 C 0.2199(4) 0.10252(18) -0.1602(10) 0.063(3) Uani 1 1 d . . .
H2 H 0.2333 0.1006 -0.2221 0.076 Uiso 1 1 calc R . .
C3 C 0.1961(4) 0.11647(18) -0.1387(10) 0.061(3) Uani 1 1 d . . .
H3 H 0.1889 0.1260 -0.1825 0.073 Uiso 1 1 calc R . .
C4 C 0.1835(4) 0.11387(18) -0.0327(10) 0.057(3) Uani 1 1 d . . .
C5 C 0.1606(4) 0.12660(18) 0.0241(10) 0.057(3) Uani 1 1 d . . .
C6 C 0.1493(4) 0.14450(18) -0.0295(10) 0.062(3) Uani 1 1 d . . .
C7 C 0.1805(5) 0.1570(2) -0.0481(12) 0.075(4) Uani 1 1 d . . .
H7 H 0.2067 0.1544 -0.0284 0.089 Uiso 1 1 calc R . .
C8 C 0.1708(5) 0.1735(2) -0.0974(15) 0.084(4) Uani 1 1 d . . .
H8 H 0.1911 0.1818 -0.1124 0.101 Uiso 1 1 calc R . .
C9 C 0.1328(5) 0.1776(2) -0.1237(12) 0.079(4) Uani 1 1 d . . .
H9 H 0.1273 0.1890 -0.1526 0.094 Uiso 1 1 calc R . .
C10 C 0.1029(4) 0.16567(18) -0.1091(14) 0.075(3) Uani 1 1 d . . .
H10 H 0.0770 0.1684 -0.1307 0.090 Uiso 1 1 calc R . .
C11 C 0.1114(4) 0.14879(18) -0.0605(10) 0.066(3) Uani 1 1 d . . .
H11 H 0.0907 0.1405 -0.0493 0.079 Uiso 1 1 calc R . .
C12 C 0.1512(4) 0.12616(16) 0.1294(10) 0.060(3) Uani 1 1 d . . .
C13 C 0.1323(4) 0.14057(18) 0.1895(10) 0.064(3) Uani 1 1 d . . .
H13 H 0.1206 0.1512 0.1637 0.077 Uiso 1 1 calc R . .
C14 C 0.1346(4) 0.13592(19) 0.2848(11) 0.068(3) Uani 1 1 d . . .
H14 H 0.1244 0.1426 0.3398 0.081 Uiso 1 1 calc R . .
C15 C 0.1556(5) 0.11842(19) 0.2931(10) 0.059(3) Uani 1 1 d . . .
C16 C 0.1685(4) 0.11012(17) 0.3837(11) 0.062(3) Uani 1 1 d . . .
C17 C 0.1630(4) 0.12091(19) 0.4789(10) 0.062(3) Uani 1 1 d . . .
C18 C 0.1885(5) 0.1356(2) 0.4985(12) 0.079(4) Uani 1 1 d . . .
H18 H 0.2086 0.1383 0.4512 0.094 Uiso 1 1 calc R . .
C19 C 0.1851(5) 0.1465(2) 0.5867(12) 0.083(4) Uani 1 1 d . . .
H19 H 0.2032 0.1559 0.6004 0.099 Uiso 1 1 calc R . .
C20 C 0.1541(5) 0.1428(2) 0.6520(14) 0.081(4) Uani 1 1 d . . .
H20 H 0.1512 0.1498 0.7114 0.097 Uiso 1 1 calc R . .
C21 C 0.1293(5) 0.1300(2) 0.6337(13) 0.086(4) Uani 1 1 d . . .
H21 H 0.1080 0.1281 0.6789 0.103 Uiso 1 1 calc R . .
C22 C 0.1330(5) 0.1187(2) 0.5471(12) 0.078(4) Uani 1 1 d . . .
H22 H 0.1143 0.1094 0.5364 0.094 Uiso 1 1 calc R . .
C23 C 0.1903(4) 0.09393(15) 0.3930(12) 0.061(3) Uani 1 1 d . . .
C24 C 0.2087(5) 0.0877(2) 0.4851(11) 0.069(4) Uani 1 1 d . . .
H24 H 0.2064 0.0931 0.5497 0.083 Uiso 1 1 calc R . .
C25 C 0.2301(5) 0.0726(2) 0.4622(11) 0.070(4) Uani 1 1 d . . .
H25 H 0.2434 0.0651 0.5090 0.084 Uiso 1 1 calc R . .
C26 C 0.2289(5) 0.07011(19) 0.3520(10) 0.061(3) Uani 1 1 d . . .
C27 C 0.2514(4) 0.05779(17) 0.2968(10) 0.062(3) Uani 1 1 d . . .
C28 C 0.2781(5) 0.04513(19) 0.3545(10) 0.067(3) Uani 1 1 d . . .
C29 C 0.2639(5) 0.03062(18) 0.4126(12) 0.073(4) Uani 1 1 d . A .
H29 H 0.2365 0.0291 0.4219 0.088 Uiso 1 1 calc R . .
C30 C 0.2900(5) 0.0184(2) 0.4564(12) 0.081(4) Uani 1 1 d . . .
H30 H 0.2796 0.0085 0.4927 0.097 Uiso 1 1 calc R A .
C31 C 0.3306(5) 0.0201(2) 0.4494(13) 0.081(4) Uani 1 1 d . A .
C32 C 0.3458(5) 0.0348(2) 0.3948(16) 0.087(4) Uani 1 1 d . . .
H32 H 0.3734 0.0366 0.3899 0.104 Uiso 1 1 calc R A .
C33 C 0.3198(5) 0.0469(2) 0.3477(11) 0.075(4) Uani 1 1 d . A .
H33 H 0.3304 0.0566 0.3099 0.090 Uiso 1 1 calc R . .
C34 C 0.401(4) 0.0108(14) 0.483(8) 0.11(2) Uani 0.52(2) 1 d P A 1
H34A H 0.4075 0.0229 0.5087 0.133 Uiso 0.52(2) 1 calc PR A 1
H34B H 0.4074 0.0104 0.4105 0.133 Uiso 0.52(2) 1 calc PR A 1
C35 C 0.4249(18) -0.0034(8) 0.540(5) 0.119(16) Uani 0.52(2) 1 d P A 1
H35A H 0.4526 -0.0028 0.5173 0.143 Uiso 0.52(2) 1 calc PR A 1
H35B H 0.4148 -0.0155 0.5232 0.143 Uiso 0.52(2) 1 calc PR A 1
C36 C 0.4233(14) -0.0007(8) 0.657(4) 0.124(14) Uani 0.52(2) 1 d P A 1
H36A H 0.4350 0.0110 0.6770 0.149 Uiso 0.52(2) 1 calc PR A 1
H36B H 0.3960 -0.0013 0.6824 0.149 Uiso 0.52(2) 1 calc PR A 1
C37 C 0.4484(16) -0.0168(8) 0.699(4) 0.127(16) Uani 0.52(2) 1 d P A 1
H37A H 0.4345 -0.0281 0.6823 0.153 Uiso 0.52(2) 1 calc PR A 1
H37B H 0.4737 -0.0170 0.6622 0.153 Uiso 0.52(2) 1 calc PR A 1
C38 C 0.4570(15) -0.0166(7) 0.813(4) 0.134(16) Uani 0.52(2) 1 d P A 1
H38A H 0.4337 -0.0209 0.8507 0.161 Uiso 0.52(2) 1 calc PR A 1
H38B H 0.4630 -0.0042 0.8352 0.161 Uiso 0.52(2) 1 calc PR A 1
C39 C 0.4932(18) -0.0293(8) 0.834(5) 0.139(18) Uani 0.52(2) 1 d P A 1
H39A H 0.4936 -0.0392 0.7842 0.167 Uiso 0.52(2) 1 calc PR A 1
H39B H 0.5179 -0.0224 0.8268 0.167 Uiso 0.52(2) 1 calc PR A 1
C40 C 0.4908(18) -0.0373(8) 0.942(4) 0.139(19) Uani 0.52(2) 1 d P A 1
H40A H 0.5010 -0.0284 0.9911 0.167 Uiso 0.52(2) 1 calc PR A 1
H40B H 0.4629 -0.0396 0.9594 0.167 Uiso 0.52(2) 1 calc PR A 1
C41 C 0.5143(19) -0.0551(8) 0.954(5) 0.16(2) Uani 0.52(2) 1 d P A 1
H41A H 0.5298 -0.0572 0.8929 0.235 Uiso 0.52(2) 1 calc PR A 1
H41B H 0.4960 -0.0651 0.9642 0.235 Uiso 0.52(2) 1 calc PR A 1
H41C H 0.5319 -0.0542 1.0122 0.235 Uiso 0.52(2) 1 calc PR A 1
C34' C 0.398(4) 0.0052(14) 0.451(8) 0.11(2) Uani 0.48(2) 1 d P A 2
H34C H 0.4142 0.0157 0.4679 0.127 Uiso 0.48(2) 1 calc PR A 2
H34D H 0.3953 0.0046 0.3764 0.127 Uiso 0.48(2) 1 calc PR A 2
C35' C 0.4180(18) -0.0122(8) 0.489(5) 0.117(17) Uani 0.48(2) 1 d P A 2
H35C H 0.4432 -0.0137 0.4524 0.141 Uiso 0.48(2) 1 calc PR A 2
H35D H 0.4012 -0.0227 0.4730 0.141 Uiso 0.48(2) 1 calc PR A 2
C36' C 0.4264(18) -0.0119(9) 0.605(6) 0.121(17) Uani 0.48(2) 1 d P A 2
H36C H 0.4015 -0.0134 0.6423 0.145 Uiso 0.48(2) 1 calc PR A 2
H36D H 0.4382 -0.0003 0.6239 0.145 Uiso 0.48(2) 1 calc PR A 2
C37' C 0.4555(16) -0.0278(8) 0.632(5) 0.128(17) Uani 0.48(2) 1 d P A 2
H37C H 0.4498 -0.0382 0.5883 0.154 Uiso 0.48(2) 1 calc PR A 2
H37D H 0.4827 -0.0239 0.6187 0.154 Uiso 0.48(2) 1 calc PR A 2
C38' C 0.4522(17) -0.0337(8) 0.744(4) 0.133(18) Uani 0.48(2) 1 d P A 2
H38C H 0.4256 -0.0387 0.7554 0.160 Uiso 0.48(2) 1 calc PR A 2
H38D H 0.4552 -0.0230 0.7873 0.160 Uiso 0.48(2) 1 calc PR A 2
C39' C 0.4830(16) -0.0480(8) 0.777(5) 0.136(18) Uani 0.48(2) 1 d P A 2
H39C H 0.4845 -0.0575 0.7243 0.163 Uiso 0.48(2) 1 calc PR A 2
H39D H 0.4738 -0.0538 0.8399 0.163 Uiso 0.48(2) 1 calc PR A 2
C40' C 0.5250(18) -0.0402(8) 0.795(5) 0.138(18) Uani 0.48(2) 1 d P A 2
H40C H 0.5406 -0.0416 0.7320 0.166 Uiso 0.48(2) 1 calc PR A 2
H40D H 0.5230 -0.0272 0.8096 0.166 Uiso 0.48(2) 1 calc PR A 2
C41' C 0.5468(19) -0.0498(8) 0.883(6) 0.16(2) Uani 0.48(2) 1 d P A 2
H41D H 0.5472 -0.0419 0.9421 0.243 Uiso 0.48(2) 1 calc PR A 2
H41E H 0.5738 -0.0525 0.8627 0.243 Uiso 0.48(2) 1 calc PR A 2
H41F H 0.5331 -0.0610 0.8999 0.243 Uiso 0.48(2) 1 calc PR A 2
C42 C 0.2545(4) 0.05679(18) 0.1878(10) 0.061(3) Uani 1 1 d . . .
C43 C 0.2796(4) 0.04463(17) 0.1339(11) 0.065(3) Uani 1 1 d . . .
H43 H 0.2937 0.0348 0.1621 0.078 Uiso 1 1 calc R . .
C44 C 0.2795(4) 0.04966(18) 0.0339(10) 0.064(3) Uani 1 1 d . . .
H44 H 0.2942 0.0443 -0.0192 0.077 Uiso 1 1 calc R . .
C45 C 0.2521(4) 0.06496(18) 0.0257(10) 0.059(3) Uani 1 1 d . . .
C46 C 0.2470(4) 0.07557(18) -0.0633(9) 0.061(3) Uani 1 1 d . . .
C47 C 0.2748(5) 0.07156(19) -0.1511(10) 0.066(3) Uani 1 1 d . . .
C48 C 0.3140(5) 0.0782(2) -0.1474(13) 0.083(4) Uani 1 1 d . B .
H48 H 0.3221 0.0853 -0.0917 0.100 Uiso 1 1 calc R . .
C49 C 0.3411(6) 0.0744(3) -0.2247(16) 0.099(5) Uani 1 1 d . . .
H49 H 0.3669 0.0792 -0.2210 0.119 Uiso 1 1 calc R B .
C50 C 0.3305(6) 0.0639(3) -0.3056(14) 0.089(5) Uani 1 1 d . B .
C51 C 0.2939(5) 0.0571(2) -0.3091(12) 0.079(4) Uani 1 1 d . . .
H51 H 0.2871 0.0492 -0.3628 0.095 Uiso 1 1 calc R B .
C52 C 0.2651(5) 0.0613(2) -0.2340(11) 0.069(4) Uani 1 1 d . B .
H52 H 0.2390 0.0570 -0.2415 0.083 Uiso 1 1 calc R . .
C53 C 0.4000(11) 0.0657(5) -0.376(3) 0.109(10) Uani 0.641(18) 1 d P B 1
H53A H 0.4117 0.0604 -0.3146 0.131 Uiso 0.641(18) 1 calc PR B 1
H53B H 0.4003 0.0789 -0.3687 0.131 Uiso 0.641(18) 1 calc PR B 1
C54 C 0.426(3) 0.0603(10) -0.470(8) 0.13(2) Uani 0.641(18) 1 d P B 1
H54A H 0.4150 0.0660 -0.5313 0.151 Uiso 0.641(18) 1 calc PR B 1
H54B H 0.4252 0.0471 -0.4787 0.151 Uiso 0.641(18) 1 calc PR B 1
C55 C 0.4692(17) 0.0668(7) -0.453(4) 0.130(15) Uani 0.641(18) 1 d P B 1
H55A H 0.4686 0.0797 -0.4339 0.156 Uiso 0.641(18) 1 calc PR B 1
H55B H 0.4800 0.0601 -0.3941 0.156 Uiso 0.641(18) 1 calc PR B 1
C56 C 0.498(2) 0.0645(9) -0.542(6) 0.137(19) Uani 0.641(18) 1 d P B 1
H56A H 0.4870 0.0711 -0.6001 0.165 Uiso 0.641(18) 1 calc PR B 1
H56B H 0.5230 0.0705 -0.5232 0.165 Uiso 0.641(18) 1 calc PR B 1
C57 C 0.5077(14) 0.0454(7) -0.577(3) 0.137(14) Uani 0.641(18) 1 d P B 1
H57A H 0.4828 0.0388 -0.5895 0.164 Uiso 0.641(18) 1 calc PR B 1
H57B H 0.5217 0.0390 -0.5217 0.164 Uiso 0.641(18) 1 calc PR B 1
C58 C 0.5336(13) 0.0447(6) -0.675(3) 0.142(14) Uani 0.641(18) 1 d P B 1
H58A H 0.5615 0.0468 -0.6567 0.171 Uiso 0.641(18) 1 calc PR B 1
H58B H 0.5253 0.0543 -0.7215 0.171 Uiso 0.641(18) 1 calc PR B 1
C59 C 0.5294(14) 0.0259(6) -0.728(4) 0.147(15) Uani 0.641(18) 1 d P B 1
H59A H 0.5296 0.0163 -0.6758 0.176 Uiso 0.641(18) 1 calc PR B 1
H59B H 0.5039 0.0254 -0.7634 0.176 Uiso 0.641(18) 1 calc PR B 1
C60 C 0.5635(17) 0.0225(7) -0.804(4) 0.18(2) Uani 0.641(18) 1 d P B 1
H60A H 0.5593 0.0299 -0.8647 0.270 Uiso 0.641(18) 1 calc PR B 1
H60B H 0.5639 0.0098 -0.8234 0.270 Uiso 0.641(18) 1 calc PR B 1
H60C H 0.5886 0.0258 -0.7733 0.270 Uiso 0.641(18) 1 calc PR B 1
C53' C 0.3940(16) 0.0487(9) -0.359(6) 0.114(17) Uani 0.359(18) 1 d P B 2
H53C H 0.3934 0.0373 -0.3970 0.136 Uiso 0.359(18) 1 calc PR B 2
H53D H 0.3925 0.0456 -0.2860 0.136 Uiso 0.359(18) 1 calc PR B 2
C54' C 0.434(2) 0.0580(10) -0.379(6) 0.12(2) Uani 0.359(18) 1 d P B 2
H54C H 0.4549 0.0488 -0.3794 0.150 Uiso 0.359(18) 1 calc PR B 2
H54D H 0.4396 0.0664 -0.3224 0.150 Uiso 0.359(18) 1 calc PR B 2
C55' C 0.435(5) 0.0687(18) -0.481(13) 0.13(4) Uani 0.359(18) 1 d P B 2
H55C H 0.4193 0.0621 -0.5320 0.152 Uiso 0.359(18) 1 calc PR B 2
H55D H 0.4226 0.0807 -0.4709 0.152 Uiso 0.359(18) 1 calc PR B 2
C56' C 0.478(3) 0.0710(18) -0.519(10) 0.13(3) Uani 0.359(18) 1 d P B 2
H56C H 0.4836 0.0841 -0.5225 0.156 Uiso 0.359(18) 1 calc PR B 2
H56D H 0.4957 0.0657 -0.4680 0.156 Uiso 0.359(18) 1 calc PR B 2
C57' C 0.487(3) 0.0625(11) -0.623(7) 0.13(3) Uani 0.359(18) 1 d P B 2
H57C H 0.4720 0.0692 -0.6748 0.159 Uiso 0.359(18) 1 calc PR B 2
H57D H 0.5151 0.0642 -0.6371 0.159 Uiso 0.359(18) 1 calc PR B 2
C58' C 0.477(2) 0.0422(11) -0.635(6) 0.13(2) Uani 0.359(18) 1 d P B 2
H58C H 0.4502 0.0399 -0.6125 0.161 Uiso 0.359(18) 1 calc PR B 2
H58D H 0.4953 0.0351 -0.5913 0.161 Uiso 0.359(18) 1 calc PR B 2
C59' C 0.482(2) 0.0357(11) -0.747(6) 0.14(2) Uani 0.359(18) 1 d P B 2
H59C H 0.4807 0.0462 -0.7928 0.167 Uiso 0.359(18) 1 calc PR B 2
H59D H 0.5081 0.0300 -0.7557 0.167 Uiso 0.359(18) 1 calc PR B 2
C60' C 0.449(2) 0.0220(11) -0.774(6) 0.16(3) Uani 0.359(18) 1 d P B 2
H60D H 0.4584 0.0097 -0.7628 0.233 Uiso 0.359(18) 1 calc PR B 2
H60E H 0.4417 0.0234 -0.8455 0.233 Uiso 0.359(18) 1 calc PR B 2
H60F H 0.4259 0.0242 -0.7320 0.233 Uiso 0.359(18) 1 calc PR B 2
C61 C 0.1724(4) 0.0425(2) -0.0126(11) 0.060(4) Uani 1 1 d . . .
C62 C 0.1754(4) 0.03859(18) -0.1245(10) 0.063(3) Uani 1 1 d . . .
C63 C 0.1914(5) 0.0246(2) -0.1797(11) 0.069(4) Uani 1 1 d . . .
H63 H 0.2028 0.0145 -0.1471 0.083 Uiso 1 1 calc R . .
C64 C 0.1903(5) 0.0258(2) -0.2865(12) 0.074(4) Uani 1 1 d . . .
H64 H 0.2018 0.0165 -0.3258 0.089 Uiso 1 1 calc R . .
C65 C 0.1725(5) 0.04053(19) -0.3353(12) 0.076(4) Uani 1 1 d . . .
H65 H 0.1721 0.0410 -0.4068 0.091 Uiso 1 1 calc R . .
C66 C 0.1557(4) 0.0543(2) -0.2802(11) 0.069(3) Uani 1 1 d . . .
H66 H 0.1430 0.0641 -0.3128 0.082 Uiso 1 1 calc R . .
C67 C 0.1582(4) 0.05347(18) -0.1754(10) 0.061(3) Uani 1 1 d . . .
C68 C 0.1438(4) 0.06575(16) -0.0934(11) 0.061(3) Uani 1 1 d . . .
C69 C 0.1013(4) 0.08987(18) -0.0442(10) 0.060(3) Uani 1 1 d . . .
C70 C 0.0700(4) 0.10312(18) -0.0735(10) 0.062(3) Uani 1 1 d . . .
C71 C 0.0564(4) 0.10954(19) -0.1654(11) 0.068(4) Uani 1 1 d . . .
H71 H 0.0670 0.1053 -0.2272 0.082 Uiso 1 1 calc R . .
C72 C 0.0266(5) 0.1223(2) -0.1639(12) 0.074(4) Uani 1 1 d . . .
H72 H 0.0165 0.1266 -0.2261 0.089 Uiso 1 1 calc R . .
C73 C 0.0111(5) 0.1289(2) -0.0751(11) 0.076(4) Uani 1 1 d . . .
H73 H -0.0094 0.1376 -0.0781 0.091 Uiso 1 1 calc R . .
C74 C 0.0251(4) 0.12322(19) 0.0207(12) 0.069(4) Uani 1 1 d . . .
H74 H 0.0157 0.1281 0.0822 0.083 Uiso 1 1 calc R . .
C75 C 0.0547(4) 0.10931(18) 0.0170(11) 0.064(3) Uani 1 1 d . . .
C76 C 0.0759(4) 0.10002(19) 0.0994(11) 0.061(3) Uani 1 1 d . . .
C77 C 0.0813(4) 0.09058(18) 0.2727(10) 0.062(3) Uani 1 1 d . . .
C78 C 0.0647(4) 0.09125(19) 0.3788(11) 0.066(3) Uani 1 1 d . . .
C79 C 0.0370(4) 0.1023(2) 0.4271(10) 0.072(4) Uani 1 1 d . . .
H79 H 0.0252 0.1123 0.3944 0.087 Uiso 1 1 calc R . .
C80 C 0.0279(5) 0.0976(2) 0.5267(12) 0.079(4) Uani 1 1 d . . .
H80 H 0.0089 0.1047 0.5610 0.095 Uiso 1 1 calc R . .
C81 C 0.0442(5) 0.0835(2) 0.5783(12) 0.078(4) Uani 1 1 d . . .
H81 H 0.0367 0.0811 0.6459 0.094 Uiso 1 1 calc R . .
C82 C 0.0727(4) 0.0725(2) 0.5299(11) 0.070(4) Uani 1 1 d . . .
H82 H 0.0846 0.0627 0.5643 0.084 Uiso 1 1 calc R . .
C83 C 0.0828(4) 0.07660(19) 0.4280(10) 0.065(3) Uani 1 1 d . . .
C84 C 0.1107(4) 0.06822(19) 0.3549(10) 0.062(3) Uani 1 1 d . . .
C85 C 0.1495(5) 0.04354(18) 0.3055(10) 0.062(3) Uani 1 1 d . . .
C86 C 0.1636(4) 0.02474(18) 0.3247(11) 0.065(3) Uani 1 1 d . . .
C87 C 0.1613(4) 0.01367(18) 0.4129(11) 0.073(4) Uani 1 1 d . . .
H87 H 0.1488 0.0176 0.4730 0.088 Uiso 1 1 calc R . .
C88 C 0.1785(5) -0.0030(2) 0.4044(14) 0.083(4) Uani 1 1 d . . .
H88 H 0.1777 -0.0107 0.4615 0.100 Uiso 1 1 calc R . .
C89 C 0.1974(5) -0.0096(2) 0.3170(12) 0.083(4) Uani 1 1 d . . .
H89 H 0.2094 -0.0211 0.3169 0.099 Uiso 1 1 calc R . .
C90 C 0.1981(5) 0.00138(18) 0.2290(11) 0.073(4) Uani 1 1 d . . .
H90 H 0.2099 -0.0027 0.1684 0.087 Uiso 1 1 calc R . .
C91 C 0.1806(5) 0.01848(18) 0.2353(11) 0.066(3) Uani 1 1 d . . .
C92 C 0.1745(4) 0.03326(15) 0.1604(12) 0.059(3) Uani 1 1 d . . .

loop_
_atom_site_aniso_label
_atom_site_aniso_U_11
_atom_site_aniso_U_22
_atom_site_aniso_U_33
_atom_site_aniso_U_23
_atom_site_aniso_U_13
_atom_site_aniso_U_12
Eu1 0.0578(3) 0.0428(2) 0.0380(2) -0.0006(2) 0.0068(3) 0.0019(2)
N1 0.065(6) 0.053(6) 0.046(5) -0.001(4) 0.009(5) 0.005(5)
N2 0.071(6) 0.048(5) 0.045(5) -0.002(4) 0.007(4) 0.008(4)
N3 0.072(7) 0.051(6) 0.045(5) 0.001(5) 0.008(5) 0.006(5)
N4 0.074(7) 0.053(6) 0.050(6) 0.000(4) 0.008(5) 0.004(5)
N5 0.070(6) 0.052(6) 0.049(6) 0.004(4) 0.009(5) 0.004(5)
N6 0.072(7) 0.059(6) 0.052(6) 0.001(6) 0.010(5) 0.002(5)
N7 0.069(7) 0.057(6) 0.049(6) -0.004(5) 0.009(5) 0.003(5)
N8 0.072(7) 0.061(6) 0.056(7) -0.008(5) 0.001(5) 0.008(5)
N9 0.073(7) 0.055(6) 0.047(6) -0.006(5) 0.003(5) 0.003(5)
N10 0.078(7) 0.056(6) 0.049(6) -0.001(5) 0.003(5) 0.003(5)
N11 0.076(7) 0.054(6) 0.046(6) -0.002(4) 0.007(5) 0.002(5)
N12 0.083(8) 0.058(6) 0.056(7) 0.000(5) 0.009(6) 0.007(6)
N13 0.119(14) 0.132(14) 0.098(13) 0.016(10) -0.015(10) 0.007(11)
N14 0.114(13) 0.101(11) 0.100(11) -0.012(9) 0.013(9) 0.023(9)
C1 0.071(8) 0.054(7) 0.046(7) 0.002(5) 0.008(5) 0.001(6)
C2 0.075(9) 0.063(8) 0.052(7) -0.002(6) 0.004(6) 0.001(7)
C3 0.075(9) 0.057(7) 0.051(7) -0.004(5) 0.007(6) 0.007(6)
C4 0.069(8) 0.054(7) 0.049(7) -0.002(6) 0.007(6) 0.002(6)
C5 0.068(8) 0.054(7) 0.049(7) -0.007(6) 0.006(6) 0.000(6)
C6 0.075(9) 0.058(8) 0.052(7) -0.004(6) 0.003(6) 0.002(7)
C7 0.083(10) 0.067(9) 0.073(9) -0.012(7) 0.006(7) 0.004(7)
C8 0.096(11) 0.071(9) 0.084(10) -0.011(10) 0.009(13) -0.005(7)
C9 0.097(11) 0.067(8) 0.073(11) -0.013(7) 0.004(8) 0.015(8)
C10 0.085(9) 0.070(8) 0.070(8) -0.009(9) 0.002(10) 0.017(7)
C11 0.079(9) 0.059(8) 0.059(7) -0.004(6) 0.006(6) 0.004(7)
C12 0.072(8) 0.057(7) 0.050(8) -0.003(6) 0.006(6) 0.006(6)
C13 0.078(9) 0.058(7) 0.056(7) 0.001(6) 0.008(6) 0.009(6)
C14 0.081(9) 0.064(8) 0.058(8) -0.001(6) 0.000(7) 0.007(7)
C15 0.074(9) 0.056(8) 0.046(7) 0.004(6) 0.004(6) 0.006(7)
C16 0.074(8) 0.061(7) 0.052(8) 0.001(6) 0.005(7) 0.002(6)
C17 0.078(9) 0.061(8) 0.047(7) -0.001(6) 0.003(6) 0.012(7)
C18 0.094(11) 0.079(10) 0.064(9) 0.013(8) -0.004(8) 0.009(9)
C19 0.094(11) 0.084(10) 0.070(10) 0.019(8) 0.010(8) 0.008(9)
C20 0.105(11) 0.082(9) 0.055(8) 0.009(9) 0.003(10) 0.013(8)
C21 0.107(12) 0.087(10) 0.065(10) 0.001(9) -0.012(9) 0.002(9)
C22 0.096(11) 0.076(9) 0.063(9) 0.006(7) -0.003(8) -0.003(8)
C23 0.077(8) 0.060(6) 0.046(6) 0.001(7) 0.007(7) 0.006(6)
C24 0.088(10) 0.068(8) 0.051(8) -0.002(6) 0.009(7) 0.013(7)
C25 0.091(10) 0.066(8) 0.053(8) -0.003(6) 0.006(7) 0.012(8)
C26 0.080(9) 0.057(8) 0.045(7) -0.004(6) 0.009(6) 0.011(7)
C27 0.077(9) 0.054(7) 0.055(7) -0.002(6) 0.010(6) 0.011(6)
C28 0.087(10) 0.064(8) 0.050(7) -0.003(6) 0.012(6) 0.013(7)
C29 0.090(9) 0.068(8) 0.061(9) -0.006(7) 0.012(8) 0.010(7)
C30 0.103(13) 0.072(9) 0.068(9) -0.004(8) 0.012(9) 0.014(9)
C31 0.100(13) 0.075(10) 0.067(9) -0.002(8) 0.015(8) 0.021(9)
C32 0.096(10) 0.084(10) 0.080(10) -0.005(11) 0.014(11) 0.012(8)
C33 0.091(11) 0.072(9) 0.063(8) -0.010(7) 0.015(7) 0.008(8)
C34 0.12(4) 0.11(6) 0.10(6) 0.00(3) 0.01(5) 0.01(5)
C35 0.13(4) 0.12(4) 0.11(5) 0.00(3) 0.02(3) 0.01(3)
C36 0.13(3) 0.12(3) 0.12(4) 0.00(3) 0.01(3) 0.01(3)
C37 0.14(4) 0.12(4) 0.12(4) -0.01(3) 0.02(3) 0.02(3)
C38 0.14(4) 0.13(4) 0.13(4) 0.00(3) 0.01(3) 0.01(3)
C39 0.15(5) 0.14(4) 0.13(4) 0.00(3) 0.01(4) 0.01(3)
C40 0.15(5) 0.14(4) 0.13(4) 0.00(3) 0.01(3) 0.01(3)
C41 0.16(5) 0.15(5) 0.16(5) -0.02(4) 0.00(4) 0.02(4)
C34' 0.12(5) 0.10(6) 0.10(6) 0.00(3) 0.01(5) 0.01(5)
C35' 0.13(4) 0.12(4) 0.11(4) 0.00(3) 0.01(3) 0.02(3)
C36' 0.13(4) 0.12(5) 0.11(4) 0.00(4) 0.01(4) 0.02(4)
C37' 0.14(4) 0.13(4) 0.12(4) 0.00(3) 0.01(3) 0.01(3)
C38' 0.14(4) 0.13(4) 0.13(4) -0.01(4) 0.01(3) 0.01(3)
C39' 0.14(5) 0.13(4) 0.13(4) 0.00(3) 0.01(4) 0.01(4)
C40' 0.15(5) 0.14(4) 0.13(4) -0.01(4) 0.01(4) 0.01(4)
C41' 0.17(5) 0.15(5) 0.16(6) -0.01(5) 0.02(5) 0.03(4)
C42 0.076(9) 0.057(7) 0.050(7) 0.001(5) 0.008(6) 0.007(6)
C43 0.079(8) 0.059(7) 0.056(8) 0.002(7) 0.013(7) 0.006(6)
C44 0.078(9) 0.059(8) 0.055(7) 0.010(6) 0.005(6) 0.009(6)
C45 0.073(9) 0.057(7) 0.047(7) 0.002(6) 0.006(6) 0.006(6)
C46 0.074(9) 0.060(7) 0.049(7) 0.006(5) 0.006(6) 0.008(6)
C47 0.081(10) 0.064(8) 0.052(7) 0.007(6) -0.001(7) 0.001(7)
C48 0.089(11) 0.092(11) 0.069(10) 0.018(8) -0.005(8) -0.003(9)
C49 0.102(13) 0.109(14) 0.087(13) 0.020(11) -0.009(11) -0.005(11)
C50 0.095(13) 0.097(12) 0.073(10) 0.015(9) -0.012(10) 0.007(10)
C51 0.094(12) 0.084(10) 0.061(8) 0.013(7) 0.000(8) 0.009(9)
C52 0.081(10) 0.070(9) 0.056(8) 0.010(7) 0.005(7) 0.002(7)
C53 0.11(3) 0.12(3) 0.10(3) 0.01(2) -0.02(2) 0.01(2)
C54 0.13(5) 0.14(6) 0.11(4) 0.01(5) -0.01(3) 0.00(4)
C55 0.13(4) 0.15(4) 0.12(4) 0.01(3) -0.01(3) 0.00(3)
C56 0.14(5) 0.15(6) 0.12(5) 0.01(4) -0.01(4) 0.00(3)
C57 0.14(3) 0.15(4) 0.12(4) 0.01(3) -0.02(3) 0.00(3)
C58 0.14(3) 0.16(4) 0.12(3) 0.01(3) -0.02(3) 0.00(3)
C59 0.15(4) 0.16(4) 0.13(3) 0.01(3) -0.02(3) 0.01(3)
C60 0.18(5) 0.21(5) 0.15(4) 0.01(4) -0.01(4) 0.00(4)
C53' 0.12(4) 0.12(5) 0.10(4) 0.01(4) -0.01(4) 0.00(3)
C54' 0.13(5) 0.14(5) 0.11(6) 0.01(4) -0.01(4) 0.00(4)
C55' 0.13(10) 0.14(10) 0.11(6) 0.01(8) -0.01(7) 0.01(8)
C56' 0.13(10) 0.14(8) 0.11(8) 0.01(7) -0.02(7) 0.00(6)
C57' 0.14(6) 0.15(7) 0.11(6) 0.01(5) -0.01(5) 0.00(5)
C58' 0.14(6) 0.15(7) 0.12(6) 0.01(4) -0.01(5) 0.00(5)
C59' 0.14(6) 0.15(6) 0.12(6) 0.01(5) -0.01(5) 0.00(5)
C60' 0.16(7) 0.17(7) 0.14(6) 0.01(5) -0.02(5) 0.00(6)
C61 0.078(10) 0.054(8) 0.049(8) 0.004(6) 0.006(6) 0.002(6)
C62 0.077(8) 0.059(7) 0.053(8) 0.006(6) 0.003(6) 0.003(6)
C63 0.086(10) 0.063(8) 0.058(8) 0.009(6) 0.001(7) -0.001(7)
C64 0.090(10) 0.071(9) 0.061(9) 0.016(7) 0.002(8) 0.000(8)
C65 0.091(10) 0.076(8) 0.060(11) 0.014(8) 0.006(8) 0.001(8)
C66 0.080(9) 0.071(9) 0.055(8) 0.008(7) 0.009(7) 0.006(7)
C67 0.074(9) 0.057(8) 0.053(7) 0.005(6) 0.008(6) 0.001(6)
C68 0.073(8) 0.058(7) 0.051(7) 0.000(7) 0.007(7) -0.002(6)
C69 0.071(8) 0.056(7) 0.053(7) -0.002(6) 0.008(6) 0.002(6)
C70 0.067(8) 0.063(7) 0.057(8) -0.005(6) 0.011(6) 0.003(6)
C71 0.074(9) 0.068(9) 0.064(9) -0.007(7) 0.007(7) 0.003(7)
C72 0.076(10) 0.078(10) 0.069(9) -0.009(7) 0.015(7) 0.006(8)
C73 0.074(9) 0.077(9) 0.076(11) -0.016(7) 0.008(7) 0.018(7)
C74 0.071(8) 0.072(9) 0.064(9) -0.012(7) 0.004(7) 0.008(7)
C75 0.069(8) 0.065(8) 0.059(8) -0.008(6) 0.007(7) 0.006(6)
C76 0.070(9) 0.059(8) 0.055(7) -0.004(6) 0.004(6) 0.003(6)
C77 0.077(9) 0.058(7) 0.052(7) -0.001(6) 0.002(7) 0.007(7)
C78 0.078(8) 0.068(8) 0.052(8) -0.004(6) -0.003(6) 0.005(7)
C79 0.083(10) 0.073(9) 0.060(9) -0.006(6) -0.002(7) 0.006(7)
C80 0.091(11) 0.083(10) 0.064(9) -0.001(8) -0.010(8) 0.013(8)
C81 0.094(11) 0.084(10) 0.057(8) -0.001(7) -0.004(8) 0.008(8)
C82 0.085(10) 0.071(9) 0.053(8) -0.003(7) -0.001(7) 0.003(7)
C83 0.082(9) 0.063(8) 0.051(8) -0.003(5) 0.003(7) 0.003(7)
C84 0.079(9) 0.059(8) 0.050(7) -0.002(6) 0.002(6) 0.004(7)
C85 0.079(9) 0.055(8) 0.051(8) -0.001(6) 0.004(7) 0.002(7)
C86 0.088(10) 0.054(7) 0.054(7) -0.003(6) 0.008(7) 0.007(7)
C87 0.100(10) 0.063(8) 0.057(9) -0.003(7) 0.002(7) 0.008(7)
C88 0.112(11) 0.072(9) 0.066(9) -0.013(9) 0.005(10) 0.012(8)
C89 0.108(13) 0.069(9) 0.071(10) -0.007(8) 0.002(9) 0.020(9)
C90 0.097(11) 0.061(8) 0.060(8) 0.001(7) 0.007(7) 0.010(7)
C91 0.087(9) 0.057(7) 0.055(8) 0.002(6) 0.009(7) 0.007(7)
C92 0.079(8) 0.048(6) 0.050(8) 0.000(6) 0.006(6) 0.007(5)

loop_
_atom_type_symbol
_atom_type_description
_atom_type_scat_dispersion_real
_atom_type_scat_dispersion_imag
_atom_type_scat_source
C C 0.0033 0.0016 'International Tables Vol C Tables 4.2.6.8 and 6.1.1.4'
H H 0.0000 0.0000 'International Tables Vol C Tables 4.2.6.8 and 6.1.1.4'
N N 0.0061 0.0033 'International Tables Vol C Tables 4.2.6.8 and 6.1.1.4'
Eu Eu -0.1578 3.6682 'International Tables Vol C Tables 4.2.6.8 and 6.1.1.4'

loop_
_geom_angle_atom_site_label_1
_geom_angle_atom_site_label_2
_geom_angle_atom_site_label_3
_geom_angle
_geom_angle_site_symmetry_1
_geom_angle_site_symmetry_3
_geom_angle_publ_flag
N2 Eu1 N3 73.9(3) . . ?
N2 Eu1 N4 115.4(3) . . ?
N3 Eu1 N4 73.2(3) . . ?
N2 Eu1 N1 73.3(3) . . ?
N3 Eu1 N1 115.6(3) . . ?
N4 Eu1 N1 73.4(3) . . ?
N2 Eu1 N7 80.1(3) . . ?
N3 Eu1 N7 141.5(3) . . ?
N4 Eu1 N7 144.9(3) . . ?
N1 Eu1 N7 82.4(3) . . ?
N2 Eu1 N5 141.3(3) . . ?
N3 Eu1 N5 144.3(3) . . ?
N4 Eu1 N5 82.2(3) . . ?
N1 Eu1 N5 80.2(3) . . ?
N7 Eu1 N5 68.7(3) . . ?
N2 Eu1 N11 145.4(3) . . ?
N3 Eu1 N11 83.0(3) . . ?
N4 Eu1 N11 80.7(3) . . ?
N1 Eu1 N11 141.0(3) . . ?
N7 Eu1 N11 104.5(3) . . ?
N5 Eu1 N11 67.6(3) . . ?
N2 Eu1 N9 81.9(3) . . ?
N3 Eu1 N9 80.5(3) . . ?
N4 Eu1 N9 141.9(3) . . ?
N1 Eu1 N9 144.2(3) . . ?
N7 Eu1 N9 67.9(3) . . ?
N5 Eu1 N9 105.7(3) . . ?
N11 Eu1 N9 69.0(3) . . ?
C4 N1 C1 105.3(10) . . ?
C4 N1 Eu1 125.9(8) . . ?
C1 N1 Eu1 125.7(7) . . ?
C15 N2 C12 105.6(10) . . ?
C15 N2 Eu1 124.8(8) . . ?
C12 N2 Eu1 124.8(8) . . ?
C23 N3 C26 105.5(10) . . ?
C23 N3 Eu1 126.3(8) . . ?
C26 N3 Eu1 125.8(8) . . ?
C42 N4 C45 106.2(10) . . ?
C42 N4 Eu1 123.8(8) . . ?
C45 N4 Eu1 122.8(8) . . ?
C68 N5 C61 108.4(11) . . ?
C68 N5 Eu1 120.7(8) . . ?
C61 N5 Eu1 123.6(9) . . ?
C69 N6 C68 124.4(12) . . ?
C69 N7 C76 104.8(11) . . ?
C69 N7 Eu1 123.5(9) . . ?
C76 N7 Eu1 124.9(8) . . ?
C76 N8 C77 123.5(12) . . ?
C77 N9 C84 107.6(11) . . ?
C77 N9 Eu1 123.7(9) . . ?
C84 N9 Eu1 122.4(9) . . ?
C84 N10 C85 123.5(11) . . ?
C92 N11 C85 108.1(11) . . ?
C92 N11 Eu1 125.0(9) . . ?
C85 N11 Eu1 121.6(8) . . ?
C61 N12 C92 121.7(11) . . ?
C50 N13 C53' 118(3) . . ?
C50 N13 C53 119(2) . . ?
C53' N13 C53 51(3) . . ?
C50 N13 H13A 107.7 . . ?
C53' N13 H13A 134.0 . . ?
C53 N13 H13A 107.7 . . ?
C31 N14 C34 119(5) . . ?
C31 N14 C34' 120(5) . . ?
C34 N14 C34' 23(4) . . ?
C31 N14 H14A 107.6 . . ?
C34 N14 H14A 107.6 . . ?
C34' N14 H14A 86.2 . . ?
N1 C1 C46 125.4(11) . . ?
N1 C1 C2 109.8(11) . . ?
C46 C1 C2 124.6(11) . . ?
C3 C2 C1 108.3(12) . . ?
C3 C2 H2 125.9 . . ?
C1 C2 H2 125.9 . . ?
C2 C3 C4 105.9(12) . . ?
C2 C3 H3 127.0 . . ?
C4 C3 H3 127.0 . . ?
N1 C4 C5 124.9(12) . . ?
N1 C4 C3 110.5(12) . . ?
C5 C4 C3 124.6(13) . . ?
C12 C5 C4 128.0(12) . . ?
C12 C5 C6 114.2(11) . . ?
C4 C5 C6 117.1(11) . . ?
C11 C6 C7 119.2(13) . . ?
C11 C6 C5 123.9(12) . . ?
C7 C6 C5 116.9(13) . . ?
C8 C7 C6 117.7(14) . . ?
C8 C7 H7 121.1 . . ?
C6 C7 H7 121.1 . . ?
C9 C8 C7 121.7(15) . . ?
C9 C8 H8 119.2 . . ?
C7 C8 H8 119.2 . . ?
C10 C9 C8 121.5(15) . . ?
C10 C9 H9 119.3 . . ?
C8 C9 H9 119.3 . . ?
C9 C10 C11 118.8(15) . . ?
C9 C10 H10 120.6 . . ?
C11 C10 H10 120.6 . . ?
C6 C11 C10 121.1(14) . . ?
C6 C11 H11 119.4 . . ?
C10 C11 H11 119.4 . . ?
N2 C12 C5 123.2(11) . . ?
N2 C12 C13 109.3(11) . . ?
C5 C12 C13 127.1(12) . . ?
C14 C13 C12 107.5(12) . . ?
C14 C13 H13 126.2 . . ?
C12 C13 H13 126.2 . . ?
C13 C14 C15 109.2(13) . . ?
C13 C14 H14 125.4 . . ?
C15 C14 H14 125.4 . . ?
N2 C15 C16 125.7(12) . . ?
N2 C15 C14 108.0(11) . . ?
C16 C15 C14 126.2(12) . . ?
C23 C16 C15 127.0(13) . . ?
C23 C16 C17 116.4(13) . . ?
C15 C16 C17 116.1(11) . . ?
C22 C17 C18 115.3(14) . . ?
C22 C17 C16 125.4(14) . . ?
C18 C17 C16 119.2(13) . . ?
C17 C18 C19 122.4(16) . . ?
C17 C18 H18 118.8 . . ?
C19 C18 H18 118.8 . . ?
C20 C19 C18 117.3(17) . . ?
C20 C19 H19 121.4 . . ?
C18 C19 H19 121.4 . . ?
C21 C20 C19 121.7(19) . . ?
C21 C20 H20 119.1 . . ?
C19 C20 H20 119.1 . . ?
C20 C21 C22 121.6(18) . . ?
C20 C21 H21 119.2 . . ?
C22 C21 H21 119.2 . . ?
C17 C22 C21 121.5(16) . . ?
C17 C22 H22 119.2 . . ?
C21 C22 H22 119.2 . . ?
C16 C23 N3 124.8(13) . . ?
C16 C23 C24 124.7(13) . . ?
N3 C23 C24 109.9(10) . . ?
C25 C24 C23 107.7(13) . . ?
C25 C24 H24 126.1 . . ?
C23 C24 H24 126.1 . . ?
C24 C25 C26 107.9(14) . . ?
C24 C25 H25 126.0 . . ?
C26 C25 H25 126.0 . . ?
C27 C26 N3 125.7(12) . . ?
C27 C26 C25 125.8(14) . . ?
N3 C26 C25 108.5(12) . . ?
C26 C27 C42 126.4(13) . . ?
C26 C27 C28 118.0(12) . . ?
C42 C27 C28 115.4(11) . . ?
C29 C28 C33 116.4(14) . . ?
C29 C28 C27 123.1(14) . . ?
C33 C28 C27 120.4(13) . . ?
C30 C29 C28 120.4(15) . . ?
C30 C29 H29 119.8 . . ?
C28 C29 H29 119.8 . . ?
C31 C30 C29 123.0(16) . . ?
C31 C30 H30 118.5 . . ?
C29 C30 H30 118.5 . . ?
C30 C31 C32 118.0(16) . . ?
C30 C31 N14 122.7(16) . . ?
C32 C31 N14 119.2(17) . . ?
C33 C32 C31 119.5(16) . . ?
C33 C32 H32 120.3 . . ?
C31 C32 H32 120.3 . . ?
C32 C33 C28 122.6(15) . . ?
C32 C33 H33 118.7 . . ?
C28 C33 H33 118.7 . . ?
N14 C34 C35 112(9) . . ?
N14 C34 H34A 109.2 . . ?
C35 C34 H34A 109.2 . . ?
N14 C34 H34B 109.2 . . ?
C35 C34 H34B 109.2 . . ?
H34A C34 H34B 107.9 . . ?
C34 C35 C36 112(5) . . ?
C34 C35 H35A 109.2 . . ?
C36 C35 H35A 109.2 . . ?
C34 C35 H35B 109.2 . . ?
C36 C35 H35B 109.2 . . ?
H35A C35 H35B 107.9 . . ?
C37 C36 C35 103(5) . . ?
C37 C36 H36A 111.1 . . ?
C35 C36 H36A 111.1 . . ?
C37 C36 H36B 111.1 . . ?
C35 C36 H36B 111.1 . . ?
H36A C36 H36B 109.1 . . ?
C38 C37 C36 116(5) . . ?
C38 C37 H37A 108.3 . . ?
C36 C37 H37A 108.3 . . ?
C38 C37 H37B 108.3 . . ?
C36 C37 H37B 108.3 . . ?
H37A C37 H37B 107.4 . . ?
C37 C38 C39 109(4) . . ?
C37 C38 H38A 110.0 . . ?
C39 C38 H38A 110.0 . . ?
C37 C38 H38B 110.0 . . ?
C39 C38 H38B 110.0 . . ?
H38A C38 H38B 108.4 . . ?
C40 C39 C38 111(5) . . ?
C40 C39 H39A 109.5 . . ?
C38 C39 H39A 109.5 . . ?
C40 C39 H39B 109.5 . . ?
C38 C39 H39B 109.5 . . ?
H39A C39 H39B 108.1 . . ?
C41 C40 C39 113(5) . . ?
C41 C40 H40A 109.0 . . ?
C39 C40 H40A 109.0 . . ?
C41 C40 H40B 109.0 . . ?
C39 C40 H40B 109.0 . . ?
H40A C40 H40B 107.8 . . ?
N14 C34' C35' 113(9) . . ?
N14 C34' H34C 108.9 . . ?
C35' C34' H34C 108.9 . . ?
N14 C34' H34D 108.9 . . ?
C35' C34' H34D 108.9 . . ?
H34C C34' H34D 107.8 . . ?
C34' C35' C36' 113(6) . . ?
C34' C35' H35C 109.0 . . ?
C36' C35' H35C 109.0 . . ?
C34' C35' H35D 109.0 . . ?
C36' C35' H35D 109.0 . . ?
H35C C35' H35D 107.8 . . ?
C35' C36' C37' 109(5) . . ?
C35' C36' H36C 109.8 . . ?
C37' C36' H36C 109.8 . . ?
C35' C36' H36D 109.8 . . ?
C37' C36' H36D 109.8 . . ?
H36C C36' H36D 108.2 . . ?
C38' C37' C36' 113(5) . . ?
C38' C37' H37C 109.0 . . ?
C36' C37' H37C 109.0 . . ?
C38' C37' H37D 109.0 . . ?
C36' C37' H37D 109.0 . . ?
H37C C37' H37D 107.8 . . ?
C37' C38' C39' 115(5) . . ?
C37' C38' H38C 108.6 . . ?
C39' C38' H38C 108.6 . . ?
C37' C38' H38D 108.6 . . ?
C39' C38' H38D 108.6 . . ?
H38C C38' H38D 107.6 . . ?
C38' C39' C40' 114(5) . . ?
C38' C39' H39C 108.8 . . ?
C40' C39' H39C 108.8 . . ?
C38' C39' H39D 108.8 . . ?
C40' C39' H39D 108.8 . . ?
H39C C39' H39D 107.7 . . ?
C41' C40' C39' 112(5) . . ?
C41' C40' H40C 109.1 . . ?
C39' C40' H40C 109.1 . . ?
C41' C40' H40D 109.1 . . ?
C39' C40' H40D 109.1 . . ?
H40C C40' H40D 107.9 . . ?
C40' C41' H41D 109.5 . . ?
C40' C41' H41E 109.5 . . ?
H41D C41' H41E 109.5 . . ?
C40' C41' H41F 109.5 . . ?
H41D C41' H41F 109.5 . . ?
H41E C41' H41F 109.5 . . ?
N4 C42 C43 110.5(11) . . ?
N4 C42 C27 124.4(12) . . ?
C43 C42 C27 124.9(13) . . ?
C44 C43 C42 107.9(12) . . ?
C44 C43 H43 126.0 . . ?
C42 C43 H43 126.0 . . ?
C43 C44 C45 106.3(12) . . ?
C43 C44 H44 126.8 . . ?
C45 C44 H44 126.8 . . ?
N4 C45 C46 126.5(12) . . ?
N4 C45 C44 108.8(11) . . ?
C46 C45 C44 124.2(12) . . ?
C45 C46 C1 125.7(12) . . ?
C45 C46 C47 116.5(11) . . ?
C1 C46 C47 117.4(11) . . ?
C52 C47 C48 116.4(14) . . ?
C52 C47 C46 124.4(14) . . ?
C48 C47 C46 119.1(13) . . ?
C49 C48 C47 121.3(17) . . ?
C49 C48 H48 119.3 . . ?
C47 C48 H48 119.3 . . ?
C50 C49 C48 120.6(19) . . ?
C50 C49 H49 119.7 . . ?
C48 C49 H49 119.7 . . ?
C51 C50 C49 119.1(19) . . ?
C51 C50 N13 118.8(18) . . ?
C49 C50 N13 122.0(18) . . ?
C50 C51 C52 121.7(17) . . ?
C50 C51 H51 119.1 . . ?
C52 C51 H51 119.1 . . ?
C47 C52 C51 120.7(15) . . ?
C47 C52 H52 119.7 . . ?
C51 C52 H52 119.7 . . ?
N13 C53 C54 113(4) . . ?
N13 C53 H53A 109.0 . . ?
C54 C53 H53A 109.0 . . ?
N13 C53 H53B 109.0 . . ?
C54 C53 H53B 109.0 . . ?
H53A C53 H53B 107.8 . . ?
C53 C54 C55 110(7) . . ?
C53 C54 H54A 109.8 . . ?
C55 C54 H54A 109.8 . . ?
C53 C54 H54B 109.8 . . ?
C55 C54 H54B 109.8 . . ?
H54A C54 H54B 108.2 . . ?
C56 C55 C54 117(6) . . ?
C56 C55 H55A 108.0 . . ?
C54 C55 H55A 108.0 . . ?
C56 C55 H55B 108.0 . . ?
C54 C55 H55B 108.0 . . ?
H55A C55 H55B 107.3 . . ?
C57 C56 C55 118(5) . . ?
C57 C56 H56A 107.8 . . ?
C55 C56 H56A 107.8 . . ?
C57 C56 H56B 107.8 . . ?
C55 C56 H56B 107.8 . . ?
H56A C56 H56B 107.2 . . ?
C56 C57 C58 113(5) . . ?
C56 C57 H57A 108.9 . . ?
C58 C57 H57A 108.9 . . ?
C56 C57 H57B 108.9 . . ?
C58 C57 H57B 108.9 . . ?
H57A C57 H57B 107.7 . . ?
C57 C58 C59 110(4) . . ?
C57 C58 H58A 109.6 . . ?
C59 C58 H58A 109.6 . . ?
C57 C58 H58B 109.6 . . ?
C59 C58 H58B 109.6 . . ?
H58A C58 H58B 108.1 . . ?
C60 C59 C58 111(4) . . ?
C60 C59 H59A 109.3 . . ?
C58 C59 H59A 109.3 . . ?
C60 C59 H59B 109.3 . . ?
C58 C59 H59B 109.3 . . ?
H59A C59 H59B 108.0 . . ?
N13 C53' C54' 116(5) . . ?
N13 C53' H53C 108.3 . . ?
C54' C53' H53C 108.3 . . ?
N13 C53' H53D 108.3 . . ?
C54' C53' H53D 108.3 . . ?
H53C C53' H53D 107.4 . . ?
C53' C54' C55' 113(8) . . ?
C53' C54' H54C 109.0 . . ?
C55' C54' H54C 109.0 . . ?
C53' C54' H54D 109.0 . . ?
C55' C54' H54D 109.0 . . ?
H54C C54' H54D 107.8 . . ?
C56' C55' C54' 111(10) . . ?
C56' C55' H55C 109.5 . . ?
C54' C55' H55C 109.5 . . ?
C56' C55' H55D 109.5 . . ?
C54' C55' H55D 109.5 . . ?
H55C C55' H55D 108.1 . . ?
C57' C56' C55' 115(10) . . ?
C57' C56' H56C 108.4 . . ?
C55' C56' H56C 108.4 . . ?
C57' C56' H56D 108.4 . . ?
C55' C56' H56D 108.4 . . ?
H56C C56' H56D 107.5 . . ?
C58' C57' C56' 117(8) . . ?
C58' C57' H57C 108.1 . . ?
C56' C57' H57C 108.1 . . ?
C58' C57' H57D 108.1 . . ?
C56' C57' H57D 108.1 . . ?
H57C C57' H57D 107.3 . . ?
C57' C58' C59' 112(7) . . ?
C57' C58' H58C 109.2 . . ?
C59' C58' H58C 109.2 . . ?
C57' C58' H58D 109.2 . . ?
C59' C58' H58D 109.2 . . ?
H58C C58' H58D 107.9 . . ?
C60' C59' C58' 110(7) . . ?
C60' C59' H59C 109.6 . . ?
C58' C59' H59C 109.6 . . ?
C60' C59' H59D 109.6 . . ?
C58' C59' H59D 109.6 . . ?
H59C C59' H59D 108.1 . . ?
C59' C60' H60D 109.5 . . ?
C59' C60' H60E 109.5 . . ?
H60D C60' H60E 109.5 . . ?
C59' C60' H60F 109.5 . . ?
H60D C60' H60F 109.5 . . ?
H60E C60' H60F 109.5 . . ?
N12 C61 N5 128.4(13) . . ?
N12 C61 C62 122.3(13) . . ?
N5 C61 C62 108.9(12) . . ?
C63 C62 C67 119.8(13) . . ?
C63 C62 C61 133.6(13) . . ?
C67 C62 C61 106.6(12) . . ?
C62 C63 C64 118.0(14) . . ?
C62 C63 H63 121.0 . . ?
C64 C63 H63 121.0 . . ?
C65 C64 C63 121.3(15) . . ?
C65 C64 H64 119.4 . . ?
C63 C64 H64 119.4 . . ?
C66 C65 C64 120.8(15) . . ?
C66 C65 H65 119.6 . . ?
C64 C65 H65 119.6 . . ?
C65 C66 C67 117.9(13) . . ?
C65 C66 H66 121.1 . . ?
C67 C66 H66 121.1 . . ?
C66 C67 C62 122.2(13) . . ?
C66 C67 C68 132.5(13) . . ?
C62 C67 C68 105.3(12) . . ?
N6 C68 N5 127.4(12) . . ?
N6 C68 C67 121.3(13) . . ?
N5 C68 C67 110.7(11) . . ?
N6 C69 N7 126.8(12) . . ?
N6 C69 C70 120.8(12) . . ?
N7 C69 C70 112.1(11) . . ?
C75 C70 C71 121.3(13) . . ?
C75 C70 C69 105.1(11) . . ?
C71 C70 C69 133.6(11) . . ?
C70 C71 C72 117.8(14) . . ?
C70 C71 H71 121.1 . . ?
C72 C71 H71 121.1 . . ?
C73 C72 C71 122.3(16) . . ?
C73 C72 H72 118.8 . . ?
C71 C72 H72 118.8 . . ?
C72 C73 C74 121.8(14) . . ?
C72 C73 H73 119.1 . . ?
C74 C73 H73 119.1 . . ?
C73 C74 C75 114.7(13) . . ?
C73 C74 H74 122.7 . . ?
C75 C74 H74 122.7 . . ?
C70 C75 C74 121.9(13) . . ?
C70 C75 C76 107.6(12) . . ?
C74 C75 C76 130.4(13) . . ?
N8 C76 N7 125.5(13) . . ?
N8 C76 C75 123.9(13) . . ?
N7 C76 C75 110.4(11) . . ?
N9 C77 N8 128.1(12) . . ?
N9 C77 C78 111.5(11) . . ?
N8 C77 C78 120.3(12) . . ?
C79 C78 C83 122.2(13) . . ?
C79 C78 C77 133.8(13) . . ?
C83 C78 C77 103.9(11) . . ?
C80 C79 C78 115.6(14) . . ?
C80 C79 H79 122.2 . . ?
C78 C79 H79 122.2 . . ?
C81 C80 C79 124.9(15) . . ?
C81 C80 H80 117.6 . . ?
C79 C80 H80 117.6 . . ?
C80 C81 C82 119.5(15) . . ?
C80 C81 H81 120.2 . . ?
C82 C81 H81 120.2 . . ?
C81 C82 C83 117.9(14) . . ?
C81 C82 H82 121.1 . . ?
C83 C82 H82 121.1 . . ?
C78 C83 C82 119.9(13) . . ?
C78 C83 C84 107.4(11) . . ?
C82 C83 C84 132.7(13) . . ?
N10 C84 N9 128.1(12) . . ?
N10 C84 C83 122.0(12) . . ?
N9 C84 C83 109.3(11) . . ?
N10 C85 N11 129.8(12) . . ?
N10 C85 C86 122.0(12) . . ?
N11 C85 C86 107.8(11) . . ?
C91 C86 C87 121.5(12) . . ?
C91 C86 C85 107.4(12) . . ?
C87 C86 C85 131.1(12) . . ?
C88 C87 C86 115.3(14) . . ?
C88 C87 H87 122.3 . . ?
C86 C87 H87 122.3 . . ?
C87 C88 C89 124.8(17) . . ?
C87 C88 H88 117.6 . . ?
C89 C88 H88 117.6 . . ?
C88 C89 C90 118.9(14) . . ?
C88 C89 H89 120.5 . . ?
C90 C89 H89 120.5 . . ?
C91 C90 C89 117.6(13) . . ?
C91 C90 H90 121.2 . . ?
C89 C90 H90 121.2 . . ?
C86 C91 C90 121.7(13) . . ?
C86 C91 C92 105.1(12) . . ?
C90 C91 C92 133.2(13) . . ?
N11 C92 N12 127.8(12) . . ?
N11 C92 C91 111.5(13) . . ?
N12 C92 C91 120.5(11) . . ?

loop_
_geom_bond_atom_site_label_1
_geom_bond_atom_site_label_2
_geom_bond_distance
_geom_bond_site_symmetry_2
_geom_bond_publ_flag
Eu1 N2 2.424(9) . ?
Eu1 N3 2.425(11) . ?
Eu1 N4 2.441(10) . ?
Eu1 N1 2.462(9) . ?
Eu1 N7 2.462(11) . ?
Eu1 N5 2.481(11) . ?
Eu1 N11 2.491(10) . ?
Eu1 N9 2.492(11) . ?
N1 C4 1.341(16) . ?
N1 C1 1.379(15) . ?
N2 C15 1.383(17) . ?
N2 C12 1.386(15) . ?
N3 C23 1.397(17) . ?
N3 C26 1.398(18) . ?
N4 C42 1.359(16) . ?
N4 C45 1.381(16) . ?
N5 C68 1.357(17) . ?
N5 C61 1.365(17) . ?
N6 C69 1.312(16) . ?
N6 C68 1.341(16) . ?
N7 C69 1.355(16) . ?
N7 C76 1.395(17) . ?
N8 C76 1.333(16) . ?
N8 C77 1.347(17) . ?
N9 C77 1.333(16) . ?
N9 C84 1.371(17) . ?
N10 C84 1.303(16) . ?
N10 C85 1.315(17) . ?
N11 C92 1.321(16) . ?
N11 C85 1.388(16) . ?
N12 C61 1.312(18) . ?
N12 C92 1.376(19) . ?
N13 C50 1.43(2) . ?
N13 C53' 1.47(6) . ?
N13 C53 1.48(4) . ?
N13 H13A 0.9700 . ?
N14 C31 1.39(2) . ?
N14 C34 1.48(14) . ?
N14 C34' 1.49(14) . ?
N14 H14A 0.9700 . ?
C1 C46 1.411(19) . ?
C1 C2 1.415(17) . ?
C2 C3 1.320(18) . ?
C2 H2 0.9300 . ?
C3 C4 1.453(18) . ?
C3 H3 0.9300 . ?
C4 C5 1.410(18) . ?
C5 C12 1.404(18) . ?
C5 C6 1.526(19) . ?
C6 C11 1.365(19) . ?
C6 C7 1.40(2) . ?
C7 C8 1.40(2) . ?
C7 H7 0.9300 . ?
C8 C9 1.35(2) . ?
C8 H8 0.9300 . ?
C9 C10 1.34(2) . ?
C9 H9 0.9300 . ?
C10 C11 1.411(19) . ?
C10 H10 0.9300 . ?
C11 H11 0.9300 . ?
C12 C13 1.453(17) . ?
C13 C14 1.286(18) . ?
C13 H13 0.9300 . ?
C14 C15 1.460(19) . ?
C14 H14 0.9300 . ?
C15 C16 1.392(19) . ?
C16 C23 1.391(17) . ?
C16 C17 1.476(19) . ?
C17 C22 1.35(2) . ?
C17 C18 1.39(2) . ?
C18 C19 1.40(2) . ?
C18 H18 0.9300 . ?
C19 C20 1.36(2) . ?
C19 H19 0.9300 . ?
C20 C21 1.27(2) . ?
C20 H20 0.9300 . ?
C21 C22 1.40(2) . ?
C21 H21 0.9300 . ?
C22 H22 0.9300 . ?
C23 C24 1.42(2) . ?
C24 C25 1.345(19) . ?
C24 H24 0.9300 . ?
C25 C26 1.443(17) . ?
C25 H25 0.9300 . ?
C26 C27 1.374(18) . ?
C27 C42 1.421(18) . ?
C27 C28 1.485(19) . ?
C28 C29 1.382(19) . ?
C28 C33 1.40(2) . ?
C29 C30 1.37(2) . ?
C29 H29 0.9300 . ?
C30 C31 1.36(2) . ?
C30 H30 0.9300 . ?
C31 C32 1.38(2) . ?
C32 C33 1.38(2) . ?
C32 H32 0.9300 . ?
C33 H33 0.9300 . ?
C34 C35 1.51(15) . ?
C34 H34A 0.9700 . ?
C34 H34B 0.9700 . ?
C35 C36 1.54(8) . ?
C35 H35A 0.9700 . ?
C35 H35B 0.9700 . ?
C36 C37 1.54(7) . ?
C36 H36A 0.9700 . ?
C36 H36B 0.9700 . ?
C37 C38 1.51(7) . ?
C37 H37A 0.9700 . ?
C37 H37B 0.9700 . ?
C38 C39 1.55(7) . ?
C38 H38A 0.9700 . ?
C38 H38B 0.9700 . ?
C39 C40 1.53(7) . ?
C39 H39A 0.9700 . ?
C39 H39B 0.9700 . ?
C40 C41 1.52(7) . ?
C40 H40A 0.9700 . ?
C40 H40B 0.9700 . ?
C41 H41A 0.9600 . ?
C41 H41B 0.9600 . ?
C41 H41C 0.9600 . ?
C34' C35' 1.52(14) . ?
C34' H34C 0.9700 . ?
C34' H34D 0.9700 . ?
C35' C36' 1.53(9) . ?
C35' H35C 0.9700 . ?
C35' H35D 0.9700 . ?
C36' C37' 1.55(8) . ?
C36' H36C 0.9700 . ?
C36' H36D 0.9700 . ?
C37' C38' 1.52(8) . ?
C37' H37C 0.9700 . ?
C37' H37D 0.9700 . ?
C38' C39' 1.52(7) . ?
C38' H38C 0.9700 . ?
C38' H38D 0.9700 . ?
C39' C40' 1.53(7) . ?
C39' H39C 0.9700 . ?
C39' H39D 0.9700 . ?
C40' C41' 1.53(8) . ?
C40' H40C 0.9700 . ?
C40' H40D 0.9700 . ?
C41' H41D 0.9600 . ?
C41' H41E 0.9600 . ?
C41' H41F 0.9600 . ?
C42 C43 1.406(18) . ?
C43 C44 1.350(19) . ?
C43 H43 0.9300 . ?
C44 C45 1.446(18) . ?
C44 H44 0.9300 . ?
C45 C46 1.401(17) . ?
C46 C47 1.499(18) . ?
C47 C52 1.35(2) . ?
C47 C48 1.40(2) . ?
C48 C49 1.38(3) . ?
C48 H48 0.9300 . ?
C49 C50 1.35(3) . ?
C49 H49 0.9300 . ?
C50 C51 1.32(2) . ?
C51 C52 1.40(2) . ?
C51 H51 0.9300 . ?
C52 H52 0.9300 . ?
C53 C54 1.54(11) . ?
C53 H53A 0.9700 . ?
C53 H53B 0.9700 . ?
C54 C55 1.54(11) . ?
C54 H54A 0.9700 . ?
C54 H54B 0.9700 . ?
C55 C56 1.51(8) . ?
C55 H55A 0.9700 . ?
C55 H55B 0.9700 . ?
C56 C57 1.50(7) . ?
C56 H56A 0.9700 . ?
C56 H56B 0.9700 . ?
C57 C58 1.54(5) . ?
C57 H57A 0.9700 . ?
C57 H57B 0.9700 . ?
C58 C59 1.54(5) . ?
C58 H58A 0.9700 . ?
C58 H58B 0.9700 . ?
C59 C60 1.53(6) . ?
C59 H59A 0.9700 . ?
C59 H59B 0.9700 . ?
C60 H60A 0.9600 . ?
C60 H60B 0.9600 . ?
C60 H60C 0.9600 . ?
C53' C54' 1.52(9) . ?
C53' H53C 0.9700 . ?
C53' H53D 0.9700 . ?
C54' C55' 1.54(16) . ?
C54' H54C 0.9700 . ?
C54' H54D 0.9700 . ?
C55' C56' 1.52(19) . ?
C55' H55C 0.9700 . ?
C55' H55D 0.9700 . ?
C56' C57' 1.52(14) . ?
C56' H56C 0.9700 . ?
C56' H56D 0.9700 . ?
C57' C58' 1.52(10) . ?
C57' H57C 0.9700 . ?
C57' H57D 0.9700 . ?
C58' C59' 1.54(10) . ?
C58' H58C 0.9700 . ?
C58' H58D 0.9700 . ?
C59' C60' 1.54(9) . ?
C59' H59C 0.9700 . ?
C59' H59D 0.9700 . ?
C60' H60D 0.9600 . ?
C60' H60E 0.9600 . ?
C60' H60F 0.9600 . ?
C61 C62 1.49(2) . ?
C62 C63 1.355(19) . ?
C62 C67 1.395(18) . ?
C63 C64 1.39(2) . ?
C63 H63 0.9300 . ?
C64 C65 1.38(2) . ?
C64 H64 0.9300 . ?
C65 C66 1.35(2) . ?
C65 H65 0.9300 . ?
C66 C67 1.366(19) . ?
C66 H66 0.9300 . ?
C67 C68 1.471(18) . ?
C69 C70 1.472(19) . ?
C70 C75 1.359(17) . ?
C70 C71 1.361(19) . ?
C71 C72 1.36(2) . ?
C71 H71 0.9300 . ?
C72 C73 1.353(19) . ?
C72 H72 0.9300 . ?
C73 C74 1.39(2) . ?
C73 H73 0.9300 . ?
C74 C75 1.418(19) . ?
C74 H74 0.9300 . ?
C75 C76 1.449(19) . ?
C77 C78 1.486(19) . ?
C78 C79 1.376(19) . ?
C78 C83 1.383(19) . ?
C79 C80 1.37(2) . ?
C79 H79 0.9300 . ?
C80 C81 1.34(2) . ?
C80 H80 0.9300 . ?
C81 C82 1.39(2) . ?
C81 H81 0.9300 . ?
C82 C83 1.399(19) . ?
C82 H82 0.9300 . ?
C83 C84 1.464(18) . ?
C85 C86 1.469(19) . ?
C86 C91 1.373(19) . ?
C86 C87 1.403(19) . ?
C87 C88 1.351(19) . ?
C87 H87 0.9300 . ?
C88 C89 1.38(2) . ?
C88 H88 0.9300 . ?
C89 C90 1.39(2) . ?
C89 H89 0.9300 . ?
C90 C91 1.377(18) . ?
C90 H90 0.9300 . ?
C91 C92 1.465(19) . ?
